data_7208576
loop_
_publ_author_name
'Cai, Li-Zhen'
'Wang, Ming-Sheng'
'Zhang, Ming-Jian'
'Wang, Guan-E'
'Guo, Guo-Cong'
'Huang, Jin-Shun'

_publ_section_title
;
 Fluorescent cadmium complexes based on N-succinopyridine ligand:
 syntheses, structures and tunable photoluminescence by variation of
 excitation light
;
_journal_issue 19
_journal_name_full CrystEngComm
_journal_page_first 6196
_journal_paper_doi 10.1039/c2ce25755f
_journal_volume 14
_journal_year 2012
_chemical_formula_sum 'C9 H13 Cd Cl2 N O6'
_chemical_formula_weight 414.50
_chemical_name_systematic
;
?
;
_space_group_IT_number 14
_symmetry_cell_setting monoclinic
_symmetry_space_group_name_Hall '-P 2ybc'
_symmetry_space_group_name_H-M 'P 1 21/c 1'
_atom_sites_solution_hydrogens geom
_atom_sites_solution_primary direct
_atom_sites_solution_secondary difmap
_audit_creation_method SHELXL-97
_cell_angle_alpha 90.00
_cell_angle_beta 93.12(3)
_cell_angle_gamma 90.00
_cell_formula_units_Z 4
_cell_length_a 15.158(5)
_cell_length_b 12.517(4)
_cell_length_c 7.440(2)
_cell_measurement_temperature 293(2)
_cell_measurement_theta_max 27.5359
_cell_measurement_theta_min 2.1126
_cell_volume 1409.5(8)
_computing_cell_refinement 'CrystalClear (Rigaku Corp., 2002)'
_computing_data_collection 'CrystalClear (Rigaku Corp., 2002)'
_computing_data_reduction 'CrystalClear (Rigaku Corp., 2002)'
_computing_publication_material 'Siemens SHELXTL^TM^ 5'
_computing_structure_refinement 'Siemens SHELXTL^TM^ 5'
_computing_structure_solution 'Siemens SHELXTL^TM^ 5'
_diffrn_ambient_temperature 293(2)
_diffrn_measured_fraction_theta_full 0.973
_diffrn_measured_fraction_theta_max 0.973
_diffrn_measurement_device_type 'Rigaku Mercury CCD'
_diffrn_measurement_method \w
_diffrn_radiation_monochromator graphite
_diffrn_radiation_source 'fine-focus sealed tube'
_diffrn_radiation_type MoK\a
_diffrn_radiation_wavelength 0.71073
_diffrn_reflns_av_R_equivalents 0.0552
_diffrn_reflns_av_sigmaI/netI 0.0503
_diffrn_reflns_limit_h_max 18
_diffrn_reflns_limit_h_min -18
_diffrn_reflns_limit_k_max 14
_diffrn_reflns_limit_k_min -14
_diffrn_reflns_limit_l_max 8
_diffrn_reflns_limit_l_min -8
_diffrn_reflns_number 8762
_diffrn_reflns_theta_full 25.00
_diffrn_reflns_theta_max 25.00
_diffrn_reflns_theta_min 3.26
_exptl_absorpt_coefficient_mu 1.947
_exptl_absorpt_correction_T_max 1.0000
_exptl_absorpt_correction_T_min 0.5739
_exptl_absorpt_correction_type multi-scan
_exptl_absorpt_process_details 'Sphere (Rigaku CrystalClear)'
_exptl_crystal_colour Colorless
_exptl_crystal_density_diffrn 1.953
_exptl_crystal_density_method 'not measured'
_exptl_crystal_description Prism
_exptl_crystal_F_000 816
_exptl_crystal_size_max 0.2000
_exptl_crystal_size_mid 0.2000
_exptl_crystal_size_min 0.1000
_refine_diff_density_max 0.745
_refine_diff_density_min -1.015
_refine_diff_density_rms 0.117
_refine_ls_extinction_method none
_refine_ls_goodness_of_fit_ref 1.000
_refine_ls_hydrogen_treatment mixed
_refine_ls_matrix_type full
_refine_ls_number_parameters 184
_refine_ls_number_reflns 2414
_refine_ls_number_restraints 6
_refine_ls_restrained_S_all 1.000
_refine_ls_R_factor_all 0.0517
_refine_ls_R_factor_gt 0.0413
_refine_ls_shift/su_max 0.002
_refine_ls_shift/su_mean 0.000
_refine_ls_structure_factor_coef Fsqd
_refine_ls_weighting_details 'calc w=1/[\s^2^(Fo^2^)+(0.0632P)^2^+0.0000P] where P=(Fo^2^+2Fc^2^)/3'
_refine_ls_weighting_scheme calc
_refine_ls_wR_factor_gt 0.1009
_refine_ls_wR_factor_ref 0.1071
_reflns_number_gt 1984
_reflns_number_total 2414
_reflns_threshold_expression >2sigma(I)
_cod_data_source_file c2ce25755f.txt
_cod_data_source_block 1
_cod_depositor_comments
;
The following automatic conversions were performed:

'_exptl_absorpt_correction_type' value 'Multi-scan' changed to
'multi-scan' according to
/home/saulius/struct/CIF-dictionaries/cif_core.dic dictionary named
'cif_core.dic' version 2.4.1 from 2010-06-29.

Automatic conversion script
Id: cif_fix_values 1891 2012-01-12 08:04:46Z andrius 
;
_cod_original_sg_symbol_H-M P2(1)/c
_cod_database_code 7208576

loop_
_symmetry_equiv_pos_as_xyz
'x, y, z'
'-x, y+1/2, -z+1/2'
'-x, -y, -z'
'x, -y-1/2, z-1/2'

loop_
_atom_site_label
_atom_site_type_symbol
_atom_site_fract_x
_atom_site_fract_y
_atom_site_fract_z
_atom_site_U_iso_or_equiv
_atom_site_adp_type
_atom_site_occupancy
_atom_site_symmetry_multiplicity
_atom_site_calc_flag
_atom_site_refinement_flags
Cd1 Cd 0.944867(19) 0.86920(2) 0.03135(4) 0.03090(10) Uani 1 1 d .
Cl2 Cl 1.10204(6) 0.94144(8) 0.08689(16) 0.0370(3) Uani 1 1 d .
Cl1 Cl 0.97771(8) 0.68738(8) 0.18913(15) 0.0396(3) Uani 1 1 d .
O2W O 0.80035(19) 0.8268(3) -0.0080(4) 0.0476(9) Uani 1 1 d D
H2WA H 0.7744(17) 0.841(2) -0.108(2) 0.057 Uiso 1 1 d D
H2WB H 0.7771(16) 0.7699(13) 0.029(4) 0.057 Uiso 1 1 d D
O1W O 0.9099(2) 0.9417(3) 0.3214(4) 0.0486(9) Uani 1 1 d D
H1WA H 0.911(3) 0.8932(10) 0.400(2) 0.058 Uiso 1 1 d D
H1WB H 0.913(3) 1.0009(9) 0.375(3) 0.058 Uiso 1 1 d D
O4 O 0.7257(2) 0.8486(2) 0.6423(4) 0.0401(8) Uani 1 1 d .
O3 O 0.6124(2) 0.9620(2) 0.6190(4) 0.0443(8) Uani 1 1 d .
H3B H 0.6223 0.9682 0.7279 0.066 Uiso 1 1 calc R
N1 N 0.6460(2) 1.0705(3) 0.2726(5) 0.0388(10) Uani 1 1 d .
O2 O 0.5605(2) 0.8431(3) 0.0047(4) 0.0514(9) Uani 1 1 d .
O1 O 0.6246(2) 0.9972(2) -0.0601(4) 0.0495(9) Uani 1 1 d .
C7 C 0.6059(3) 0.9599(3) 0.2459(6) 0.0381(11) Uani 1 1 d .
H7A H 0.5469 0.9613 0.2936 0.046 Uiso 1 1 calc R
C9 C 0.6689(3) 0.8974(3) 0.5553(6) 0.0323(10) Uani 1 1 d .
C1 C 0.7306(3) 1.0900(4) 0.2402(6) 0.0460(13) Uani 1 1 d .
H1A H 0.7671 1.0344 0.2075 0.055 Uiso 1 1 calc R
C2 C 0.7637(3) 1.1928(4) 0.2556(6) 0.0484(13) Uani 1 1 d .
H2A H 0.8228 1.2063 0.2360 0.058 Uiso 1 1 calc R
C8 C 0.6594(4) 0.8796(4) 0.3509(6) 0.0466(13) Uani 1 1 d .
H8A H 0.7181 0.8780 0.3050 0.056 Uiso 1 1 calc R
H8B H 0.6331 0.8098 0.3289 0.056 Uiso 1 1 calc R
C4 C 0.6216(3) 1.2526(4) 0.3318(6) 0.0429(12) Uani 1 1 d .
H4A H 0.5829 1.3068 0.3610 0.051 Uiso 1 1 calc R
C3 C 0.7079(3) 1.2762(4) 0.3005(6) 0.0447(12) Uani 1 1 d .
H3A H 0.7286 1.3461 0.3091 0.054 Uiso 1 1 calc R
C5 C 0.5925(3) 1.1497(3) 0.3199(6) 0.0389(12) Uani 1 1 d .
H5A H 0.5345 1.1341 0.3451 0.047 Uiso 1 1 calc R
C6 C 0.5952(3) 0.9280(4) 0.0481(6) 0.0344(11) Uani 1 1 d .

loop_
_atom_site_aniso_label
_atom_site_aniso_U_11
_atom_site_aniso_U_22
_atom_site_aniso_U_33
_atom_site_aniso_U_23
_atom_site_aniso_U_13
_atom_site_aniso_U_12
Cd1 0.03217(17) 0.02277(16) 0.0374(2) 0.00253(13) -0.00124(14) -0.00337(12)
Cl2 0.0289(5) 0.0244(5) 0.0569(7) 0.0043(5) -0.0038(5) 0.0004(4)
Cl1 0.0574(7) 0.0269(5) 0.0341(6) 0.0072(5) -0.0009(5) 0.0004(5)
O2W 0.0386(17) 0.0582(19) 0.044(2) 0.0224(16) -0.0172(14) -0.0185(15)
O1W 0.059(2) 0.0459(18) 0.040(2) 0.0012(16) -0.0004(17) 0.0079(17)
O4 0.0459(17) 0.0444(17) 0.0289(17) -0.0015(14) -0.0086(14) 0.0137(14)
O3 0.0529(18) 0.0530(19) 0.0275(17) 0.0068(14) 0.0064(14) 0.0179(15)
N1 0.051(2) 0.0233(17) 0.044(2) -0.0029(16) 0.0160(18) -0.0010(16)
O2 0.065(2) 0.053(2) 0.0361(19) -0.0043(16) 0.0035(16) -0.0172(17)
O1 0.075(2) 0.0328(16) 0.0415(19) -0.0063(16) 0.0090(16) -0.0034(16)
C7 0.041(2) 0.037(2) 0.037(3) -0.005(2) 0.003(2) -0.0015(19)
C9 0.038(2) 0.035(2) 0.024(2) 0.0052(19) 0.0048(18) 0.0025(19)
C1 0.045(3) 0.037(2) 0.057(3) -0.004(2) 0.013(2) 0.016(2)
C2 0.032(2) 0.063(3) 0.049(3) 0.000(3) 0.001(2) -0.005(2)
C8 0.066(3) 0.043(3) 0.031(3) 0.004(2) 0.003(2) 0.011(2)
C4 0.044(2) 0.036(2) 0.048(3) -0.007(2) 0.000(2) 0.010(2)
C3 0.056(3) 0.028(2) 0.050(3) -0.013(2) 0.002(2) -0.008(2)
C5 0.035(2) 0.042(2) 0.041(3) -0.009(2) 0.010(2) -0.0007(19)
C6 0.034(2) 0.045(3) 0.024(2) -0.007(2) 0.0002(18) 0.007(2)

loop_
_atom_type_symbol
_atom_type_description
_atom_type_scat_dispersion_real
_atom_type_scat_dispersion_imag
_atom_type_scat_source
C C 0.0033 0.0016 'International Tables Vol C Tables 4.2.6.8 and 6.1.1.4'
H H 0.0000 0.0000 'International Tables Vol C Tables 4.2.6.8 and 6.1.1.4'
N N 0.0061 0.0033 'International Tables Vol C Tables 4.2.6.8 and 6.1.1.4'
O O 0.0106 0.0060 'International Tables Vol C Tables 4.2.6.8 and 6.1.1.4'
Cl Cl 0.1484 0.1585 'International Tables Vol C Tables 4.2.6.8 and 6.1.1.4'
Cd Cd -0.8075 1.2024 'International Tables Vol C Tables 4.2.6.8 and 6.1.1.4'

loop_
_geom_angle_atom_site_label_1
_geom_angle_atom_site_label_2
_geom_angle_atom_site_label_3
_geom_angle
_geom_angle_site_symmetry_1
_geom_angle_site_symmetry_3
O2W Cd1 O1W 86.90(12) . .
O2W Cd1 Cl2 172.60(9) . .
O1W Cd1 Cl2 88.32(9) . .
O2W Cd1 Cl1 90.78(9) . .
O1W Cd1 Cl1 88.36(8) . .
Cl2 Cd1 Cl1 94.75(4) . .
O2W Cd1 Cl2 85.71(9) . 3_775
O1W Cd1 Cl2 83.78(8) . 3_775
Cl2 Cd1 Cl2 88.15(4) . 3_775
Cl1 Cd1 Cl2 171.55(4) . 3_775
O2W Cd1 Cl1 92.47(9) . 4_575
O1W Cd1 Cl1 172.71(8) . 4_575
Cl2 Cd1 Cl1 91.55(4) . 4_575
Cl1 Cd1 Cl1 98.91(3) . 4_575
Cl2 Cd1 Cl1 88.93(4) 3_775 4_575
Cd1 Cl2 Cd1 91.85(4) . 3_775
Cd1 Cl1 Cd1 127.75(4) . 4_576
Cd1 O2W H2WA 117.9(19) . .
Cd1 O2W H2WB 125.0(18) . .
H2WA O2W H2WB 106(2) . .
Cd1 O1W H1WA 110.6(16) . .
Cd1 O1W H1WB 138(2) . .
H1WA O1W H1WB 107.7(18) . .
C9 O3 H3B 109.5 . .
C5 N1 C1 120.8(4) . .
C5 N1 C7 117.6(4) . .
C1 N1 C7 121.5(4) . .
C8 C7 N1 110.1(4) . .
C8 C7 C6 110.8(4) . .
N1 C7 C6 112.7(4) . .
C8 C7 H7A 107.7 . .
N1 C7 H7A 107.7 . .
C6 C7 H7A 107.7 . .
O4 C9 O3 126.0(4) . .
O4 C9 C8 118.7(4) . .
O3 C9 C8 115.3(4) . .
N1 C1 C2 120.0(4) . .
N1 C1 H1A 120.0 . .
C2 C1 H1A 120.0 . .
C1 C2 C3 119.6(4) . .
C1 C2 H2A 120.2 . .
C3 C2 H2A 120.2 . .
C7 C8 C9 116.1(4) . .
C7 C8 H8A 108.3 . .
C9 C8 H8A 108.3 . .
C7 C8 H8B 108.3 . .
C9 C8 H8B 108.3 . .
H8A C8 H8B 107.4 . .
C5 C4 C3 120.0(4) . .
C5 C4 H4A 120.0 . .
C3 C4 H4A 120.0 . .
C4 C3 C2 118.3(4) . .
C4 C3 H3A 120.8 . .
C2 C3 H3A 120.8 . .
N1 C5 C4 121.2(4) . .
N1 C5 H5A 119.4 . .
C4 C5 H5A 119.4 . .
O2 C6 O1 125.6(4) . .
O2 C6 C7 120.3(4) . .
O1 C6 C7 114.1(4) . .

loop_
_geom_bond_atom_site_label_1
_geom_bond_atom_site_label_2
_geom_bond_distance
_geom_bond_site_symmetry_2
Cd1 O2W 2.258(3) .
Cd1 O1W 2.426(3) .
Cd1 Cl2 2.5607(13) .
Cd1 Cl1 2.5964(12) .
Cd1 Cl2 2.6133(13) 3_775
Cd1 Cl1 2.7148(14) 4_575
Cl2 Cd1 2.6133(13) 3_775
Cl1 Cd1 2.7148(14) 4_576
O2W H2WA 0.842(9) .
O2W H2WB 0.847(9) .
O1W H1WA 0.844(9) .
O1W H1WB 0.843(9) .
O4 C9 1.214(5) .
O3 C9 1.287(5) .
O3 H3B 0.8200 .
N1 C5 1.340(5) .
N1 C1 1.340(6) .
N1 C7 1.521(5) .
O2 C6 1.222(5) .
O1 C6 1.279(5) .
C7 C8 1.487(6) .
C7 C6 1.525(6) .
C7 H7A 0.9800 .
C9 C8 1.536(6) .
C1 C2 1.384(7) .
C1 H1A 0.9300 .
C2 C3 1.396(7) .
C2 H2A 0.9300 .
C8 H8A 0.9700 .
C8 H8B 0.9700 .
C4 C5 1.362(6) .
C4 C3 1.374(7) .
C4 H4A 0.9300 .
C3 H3A 0.9300 .
C5 H5A 0.9300 .

loop_
_geom_hbond_atom_site_label_D
_geom_hbond_atom_site_label_H
_geom_hbond_atom_site_label_A
_geom_hbond_distance_DH
_geom_hbond_distance_HA
_geom_hbond_distance_DA
_geom_hbond_angle_DHA
_geom_hbond_site_symmetry_A
O2W H2WB O4 0.847(9) 1.894(11) 2.736(4) 172(3) 4_575
O2W H2WA O4 0.842(9) 1.963(12) 2.793(4) 168(3) 1_554
O3 H3B O1 0.82 1.62 2.425(4) 168.1 1_556
O1W H1WA Cl1 0.844(9) 2.54(2) 3.293(3) 150(4) 4_576
